data_7117547
loop_
_publ_author_name
'L. H. Blair'
'A. Colakel'
'R. M. Vrcelj'
'I. Sinclair'
'S. J. Coles'

_publ_section_title
;
 Metal-organic fireworks: MOFs as integrated structural scaffolds for
 pyrotechnic materials
;
_journal_name_full Chem.Commun.
_journal_page_first 12185
_journal_paper_doi 10.1039/C5cc04174K
_journal_volume 51
_journal_year 2015
_chemical_formula_moiety 'C11 H13 F4 N O8 Sr, H2 O'
_chemical_formula_sum 'C11 H15 F4 N O9 Sr'
_chemical_formula_weight 468.86
_chemical_name_systematic
;
 ?
;
_space_group_crystal_system triclinic
_space_group_IT_number 2
_space_group_name_Hall '-P 1'
_space_group_name_H-M_alt 'P -1'
_symmetry_space_group_name_Hall '-P 1'
_symmetry_space_group_name_H-M 'P -1'
_atom_sites_solution_hydrogens mixed
_atom_sites_solution_primary iterative
_audit_creation_date 2015-01-29
_audit_creation_method
;
Olex2 1.2
(compiled 2015.01.19 svn.r3143 for OlexSys, GUI svn.r4992)
;
_audit_update_record
;
2015-01-30 deposited with the CCDC.
2015-06-23 downloaded from the CCDC.
;
_cell_angle_alpha 92.612(16)
_cell_angle_beta 93.939(17)
_cell_angle_gamma 100.991(18)
_cell_formula_units_Z 2
_cell_length_a 8.8263(7)
_cell_length_b 8.9293(7)
_cell_length_c 10.8630(9)
_cell_measurement_reflns_used 0
_cell_measurement_temperature 100(2)
_cell_measurement_theta_max 27.5
_cell_measurement_theta_min 2.9
_cell_volume 836.95(13)
_computing_cell_refinement 'CrystalClear-SM Expert 3.1 b27 (Rigaku, 2013)'
_computing_data_collection 'CrystalClear-SM Expert 3.1 b27 (Rigaku, 2013)'
_computing_data_reduction 'CrystalClear-SM Expert 3.1 b27 (Rigaku, 2013)'
_computing_molecular_graphics 'Olex2 (Dolomanov et al., 2009)'
_computing_publication_material 'Olex2 (Dolomanov et al., 2009)'
_computing_structure_refinement 'ShelXL (Sheldrick, 2008)'
_computing_structure_solution
;
Superflip (Palatinus & Chapuis, 2007;Palatinus & van der Lee, 2008;
Palatinus et al., 2012)
;
_diffrn_ambient_temperature 100(2)
_diffrn_detector 'CCD area detector'
_diffrn_detector_area_resol_mean 28.5714
_diffrn_detector_type 'Rigaku HG Saturn724+ (2x2 bin mode)'
_diffrn_measured_fraction_theta_full 0.998
_diffrn_measured_fraction_theta_max 0.994
_diffrn_measurement_details
;
scan:
    Number of images: 104
               Slice: -31.0000 - 73.0000
         Image width: 1.0000
            Exp time: 10.0000
       Rotation axis: Omega
               Omega: 0.0000
               Kappa: 72.0000
                 Phi: 60.0000
                 XTD: 44.8458
              2theta: -17.3878
scan:
    Number of images: 91
               Slice: -69.0000 - 22.0000
         Image width: 1.0000
            Exp time: 10.0000
       Rotation axis: Omega
               Omega: 0.0000
               Kappa: -72.0000
                 Phi: -60.0000
                 XTD: 44.8458
              2theta: -17.3878
scan:
    Number of images: 88
               Slice: -66.0000 - 22.0000
         Image width: 1.0000
            Exp time: 10.0000
       Rotation axis: Omega
               Omega: 0.0000
               Kappa: -72.0000
                 Phi: 120.0000
                 XTD: 44.8458
              2theta: -17.3878
scan:
    Number of images: 72
               Slice: -54.0000 - 18.0000
         Image width: 1.0000
            Exp time: 10.0000
       Rotation axis: Omega
               Omega: 0.0000
               Kappa: 0.0000
                 Phi: 90.0000
                 XTD: 44.8458
              2theta: -17.3878
scan:
    Number of images: 16
               Slice: -8.0000 - 8.0000
         Image width: 1.0000
            Exp time: 10.0000
       Rotation axis: Omega
               Omega: 0.0000
               Kappa: -54.0000
                 Phi: 150.0000
                 XTD: 44.8458
              2theta: -17.3878
scan:
    Number of images: 180
               Slice: -107.0000 - 73.0000
         Image width: 1.0000
            Exp time: 10.0000
       Rotation axis: Omega
               Omega: 0.0000
               Kappa: 0.0000
                 Phi: -90.0000
                 XTD: 44.8458
              2theta: -17.3878
scan:
    Number of images: 16
               Slice: -60.0000 - -44.0000
         Image width: 1.0000
            Exp time: 10.0000
       Rotation axis: Omega
               Omega: 0.0000
               Kappa: -72.0000
                 Phi: -150.0000
                 XTD: 44.8458
              2theta: -17.3878
;
_diffrn_measurement_device 'four-circle \k diffractometer'
_diffrn_measurement_device_type 'Rigaku AFC12 (Right)'
_diffrn_measurement_method 'profile data from \w-scans'
_diffrn_measurement_specimen_support 'MiTeGen MicroMesh'
_diffrn_orient_matrix_type d*Trek
_diffrn_orient_matrix_UB_11 0.113468
_diffrn_orient_matrix_UB_12 -0.017984
_diffrn_orient_matrix_UB_13 -0.014343
_diffrn_orient_matrix_UB_21 0.039959
_diffrn_orient_matrix_UB_22 0.107046
_diffrn_orient_matrix_UB_23 0.002518
_diffrn_orient_matrix_UB_31 0.018397
_diffrn_orient_matrix_UB_32 -0.003085
_diffrn_orient_matrix_UB_33 0.090538
_diffrn_radiation_collimation 0.3
_diffrn_radiation_monochromator 'Confocal mirrors, VHF Varimax'
_diffrn_radiation_probe x-ray
_diffrn_radiation_type MoK\a
_diffrn_radiation_wavelength 0.71075
_diffrn_reflns_av_R_equivalents 0.1280
_diffrn_reflns_av_unetI/netI 0.1182
_diffrn_reflns_laue_measured_fraction_full 0.998
_diffrn_reflns_laue_measured_fraction_max 0.994
_diffrn_reflns_limit_h_max 11
_diffrn_reflns_limit_h_min -11
_diffrn_reflns_limit_k_max 11
_diffrn_reflns_limit_k_min -11
_diffrn_reflns_limit_l_max 14
_diffrn_reflns_limit_l_min -14
_diffrn_reflns_number 11298
_diffrn_reflns_point_group_measured_fraction_full 0.998
_diffrn_reflns_point_group_measured_fraction_max 0.994
_diffrn_reflns_theta_full 25.242
_diffrn_reflns_theta_max 27.554
_diffrn_reflns_theta_min 2.899
_diffrn_source 'Rotating Anode'
_diffrn_source_current 55.0
_diffrn_source_power 2.475
_diffrn_source_target Mo
_diffrn_source_type 'Rotating Anode'
_diffrn_source_voltage 45.0
_exptl_absorpt_coefficient_mu 3.311
_exptl_absorpt_correction_T_max 1.000
_exptl_absorpt_correction_T_min 0.289
_exptl_absorpt_correction_type multi-scan
_exptl_absorpt_process_details
;
CrystalClear-SM Expert 3.1 b27 (Rigaku, 2013)
;
_exptl_crystal_colour Colorless
_exptl_crystal_density_diffrn 1.860
_exptl_crystal_description Plate
_exptl_crystal_F_000 468
_exptl_crystal_size_max 0.06
_exptl_crystal_size_mid 0.04
_exptl_crystal_size_min 0.01
_refine_diff_density_max 2.981
_refine_diff_density_min -1.807
_refine_diff_density_rms 0.238
_refine_ls_extinction_coef .
_refine_ls_extinction_method none
_refine_ls_goodness_of_fit_ref 1.009
_refine_ls_hydrogen_treatment constr
_refine_ls_matrix_type full
_refine_ls_number_parameters 243
_refine_ls_number_reflns 3861
_refine_ls_number_restraints 0
_refine_ls_restrained_S_all 1.009
_refine_ls_R_factor_all 0.1114
_refine_ls_R_factor_gt 0.0858
_refine_ls_shift/su_max 0.000
_refine_ls_shift/su_mean 0.000
_refine_ls_structure_factor_coef Fsqd
_refine_ls_weighting_details 'w=1/[\s^2^(Fo^2^)+(0.1313P)^2^] where P=(Fo^2^+2Fc^2^)/3'
_refine_ls_weighting_scheme calc
_refine_ls_wR_factor_gt 0.2044
_refine_ls_wR_factor_ref 0.2221
_reflns_Friedel_coverage 0.000
_reflns_friedel_fraction_full .
_reflns_friedel_fraction_max .
_reflns_number_gt 2799
_reflns_number_total 3861
_reflns_threshold_expression 'I > 2\s(I)'
_cod_data_source_file c5cc04174k2.cif
_cod_data_source_block sr_isofbdc_1
_cod_database_code 7117547
_shelxl_version_number 2013-3
_shelx_space_group_comment
;
The symmetry employed for this shelxl refinement is uniquely defined
by the following loop, which should always be used as a source of
symmetry information in preference to the above space-group names.
They are only intended as comments.
;
_olex2_refinement_description
;
1. Fixed Uiso
 At 1.2 times of:
  All C(H) groups
 At 1.5 times of:
  All C(H,H,H) groups, All O(H,H) groups
2.a Free rotating group:
 O101(H10A,H10B)
2.b Rotating group:
 O1W(H1WA,H1WB), O2W(H2WA,H2WB), O3W(H3WA,H3WB)
2.c Aromatic/amide H refined with riding coordinates:
 C1S(H1S)
2.d Idealised Me refined as rotating group:
 C2S(H2SA,H2SB,H2SC), C3S(H3SA,H3SB,H3SC)
;
_olex2_date_sample_data_collection 08/11/2014
_olex2_date_sample_submission 08/11/2014
_olex2_submission_original_sample_id '2014lhb127, lhb3_093_02'
_olex2_submission_special_instructions 'No special instructions were received'

loop_
_space_group_symop_operation_xyz
'x, y, z'
'-x, -y, -z'

loop_
_atom_site_label
_atom_site_type_symbol
_atom_site_fract_x
_atom_site_fract_y
_atom_site_fract_z
_atom_site_U_iso_or_equiv
_atom_site_adp_type
_atom_site_occupancy
_atom_site_site_symmetry_order
_atom_site_calc_flag
_atom_site_refinement_flags_posn
_atom_site_refinement_flags_adp
_atom_site_refinement_flags_occupancy
_atom_site_disorder_assembly
_atom_site_disorder_group
Sr1 Sr 0.42979(7) 0.28371(7) 0.58036(6) 0.0276(2) Uani 1 1 d . . . . .
F1 F 0.3014(5) 0.8715(5) 0.8149(4) 0.0364(10) Uani 1 1 d . . . . .
F2 F 0.0725(5) 0.8239(5) 0.9674(4) 0.0420(11) Uani 1 1 d . . . . .
F3 F -0.1541(5) 0.5735(5) 0.9291(4) 0.0395(10) Uani 1 1 d . . . . .
F4 F 0.0820(4) 0.4117(5) 0.5858(4) 0.0341(9) Uani 1 1 d . . . . .
O1 O 0.3930(5) 0.5529(5) 0.5851(4) 0.0291(11) Uani 1 1 d . . . . .
O1S O 0.3026(6) 0.2973(7) 0.7780(5) 0.0381(12) Uani 1 1 d . . . . .
O1W O 0.2705(6) 0.2858(6) 0.3742(5) 0.0348(12) Uani 1 1 d . . . . .
H1WA H 0.2485 0.3778 0.3644 0.052 Uiso 1 1 d GR . . . .
H1WB H 0.1822 0.2182 0.3727 0.052 Uiso 1 1 d GR . . . .
O2 O 0.3778(5) 0.7968(6) 0.5781(4) 0.0299(11) Uani 1 1 d . . . . .
O2W O 0.2260(5) 0.0294(6) 0.5431(5) 0.0339(11) Uani 1 1 d . . . . .
H2WA H 0.2717 -0.0541 0.5501 0.051 Uiso 1 1 d GR . . . .
H2WB H 0.1756 0.0213 0.4657 0.051 Uiso 1 1 d GR . . . .
O3 O -0.3024(5) 0.4062(6) 0.6891(4) 0.0312(11) Uani 1 1 d . . . . .
O3W O 0.5350(5) 0.0783(6) 0.6948(4) 0.0330(11) Uani 1 1 d . . . . .
H3WA H 0.6367 0.1071 0.7137 0.049 Uiso 1 1 d GR . . . .
H3WB H 0.5182 -0.0088 0.6480 0.049 Uiso 1 1 d GR . . . .
O4 O -0.1672(5) 0.2271(6) 0.7412(5) 0.0402(13) Uani 1 1 d . . . . .
N1S N 0.3817(7) 0.2286(8) 0.9663(6) 0.0356(14) Uani 1 1 d . . . . .
C1 C 0.3329(7) 0.6651(8) 0.6138(6) 0.0259(14) Uani 1 1 d . . . . .
C1S C 0.2777(9) 0.2302(9) 0.8724(7) 0.0364(17) Uani 1 1 d . . . . .
H1S H 0.1757 0.1748 0.8791 0.044 Uiso 1 1 calc R . . . .
C2 C 0.2016(8) 0.6395(8) 0.6976(6) 0.0299(15) Uani 1 1 d . . . . .
C2S C 0.3439(9) 0.1443(10) 1.0752(7) 0.0433(19) Uani 1 1 d . . . . .
H2SA H 0.2343 0.0949 1.0667 0.065 Uiso 1 1 calc GR . . . .
H2SB H 0.3641 0.2149 1.1488 0.065 Uiso 1 1 calc GR . . . .
H2SC H 0.4079 0.0664 1.0835 0.065 Uiso 1 1 calc GR . . . .
C3 C 0.1931(8) 0.7440(9) 0.7934(6) 0.0313(15) Uani 1 1 d . . . . .
C3S C 0.5392(8) 0.3102(10) 0.9632(8) 0.0414(19) Uani 1 1 d . . . . .
H3SA H 0.5699 0.3746 1.0397 0.062 Uiso 1 1 calc GR . . . .
H3SB H 0.5465 0.3745 0.8923 0.062 Uiso 1 1 calc GR . . . .
H3SC H 0.6082 0.2368 0.9555 0.062 Uiso 1 1 calc GR . . . .
C4 C 0.0750(8) 0.7199(9) 0.8723(7) 0.0342(16) Uani 1 1 d . . . . .
C5 C -0.0385(8) 0.5926(9) 0.8511(6) 0.0318(16) Uani 1 1 d . . . . .
C6 C -0.0416(7) 0.4878(8) 0.7562(6) 0.0292(15) Uani 1 1 d . . . . .
C7 C -0.1804(8) 0.3606(9) 0.7259(7) 0.0323(16) Uani 1 1 d . . . . .
C8 C 0.0838(8) 0.5127(8) 0.6815(6) 0.0293(15) Uani 1 1 d . . . . .
O101 O -0.0367(6) -0.0178(6) 0.6806(5) 0.0386(12) Uani 1 1 d . . . . .
H10A H -0.0641 0.0656 0.7076 0.058 Uiso 1 1 d G . . . .
H10B H 0.0528 0.0051 0.6501 0.058 Uiso 1 1 d G . . . .

loop_
_atom_site_aniso_label
_atom_site_aniso_U_11
_atom_site_aniso_U_22
_atom_site_aniso_U_33
_atom_site_aniso_U_23
_atom_site_aniso_U_13
_atom_site_aniso_U_12
Sr1 0.0190(3) 0.0280(4) 0.0389(4) 0.0044(3) 0.0004(2) 0.0127(2)
F1 0.031(2) 0.029(2) 0.049(2) -0.0032(19) 0.0037(18) 0.0066(18)
F2 0.031(2) 0.049(3) 0.047(2) -0.011(2) 0.0087(19) 0.012(2)
F3 0.028(2) 0.044(3) 0.048(2) 0.001(2) 0.0087(18) 0.0084(19)
F4 0.026(2) 0.032(2) 0.046(2) -0.0026(19) -0.0018(17) 0.0128(17)
O1 0.025(2) 0.029(3) 0.039(3) 0.005(2) 0.0055(19) 0.016(2)
O1S 0.035(3) 0.051(3) 0.037(3) 0.008(2) 0.004(2) 0.026(3)
O1W 0.027(3) 0.031(3) 0.048(3) 0.006(2) -0.002(2) 0.011(2)
O2 0.022(2) 0.026(3) 0.045(3) 0.003(2) 0.0017(19) 0.0133(19)
O2W 0.020(2) 0.035(3) 0.049(3) 0.003(2) -0.002(2) 0.012(2)
O3 0.022(2) 0.034(3) 0.042(3) 0.005(2) -0.001(2) 0.015(2)
O3W 0.027(3) 0.033(3) 0.042(3) 0.002(2) -0.004(2) 0.016(2)
O4 0.021(2) 0.033(3) 0.070(4) 0.007(3) 0.001(2) 0.013(2)
N1S 0.028(3) 0.044(4) 0.037(3) 0.003(3) 0.001(2) 0.012(3)
C1 0.016(3) 0.029(4) 0.035(3) 0.001(3) -0.001(2) 0.012(3)
C1S 0.036(4) 0.042(5) 0.037(4) 0.004(3) 0.003(3) 0.023(3)
C2 0.024(3) 0.036(4) 0.034(3) 0.006(3) -0.002(3) 0.018(3)
C2S 0.035(4) 0.049(5) 0.047(4) 0.010(4) -0.004(3) 0.012(4)
C3 0.023(3) 0.035(4) 0.037(4) -0.001(3) -0.004(3) 0.010(3)
C3S 0.030(4) 0.048(5) 0.050(4) 0.008(4) 0.002(3) 0.016(3)
C4 0.031(4) 0.034(4) 0.040(4) 0.002(3) -0.002(3) 0.013(3)
C5 0.023(3) 0.038(4) 0.038(4) 0.006(3) 0.002(3) 0.013(3)
C6 0.019(3) 0.031(4) 0.040(4) 0.007(3) -0.002(3) 0.013(3)
C7 0.023(3) 0.033(4) 0.045(4) 0.005(3) 0.004(3) 0.014(3)
C8 0.024(3) 0.030(4) 0.039(4) 0.003(3) 0.000(3) 0.016(3)
O101 0.028(3) 0.036(3) 0.056(3) 0.002(3) 0.003(2) 0.015(2)

loop_
_atom_type_symbol
_atom_type_description
_atom_type_scat_dispersion_real
_atom_type_scat_dispersion_imag
_atom_type_scat_source
C C 0.0033 0.0016 'International Tables Vol C Tables 4.2.6.8 and 6.1.1.4'
H H 0.0000 0.0000 'International Tables Vol C Tables 4.2.6.8 and 6.1.1.4'
F F 0.0171 0.0103 'International Tables Vol C Tables 4.2.6.8 and 6.1.1.4'
N N 0.0061 0.0033 'International Tables Vol C Tables 4.2.6.8 and 6.1.1.4'
O O 0.0106 0.0060 'International Tables Vol C Tables 4.2.6.8 and 6.1.1.4'
Sr Sr -1.5307 3.2498 'International Tables Vol C Tables 4.2.6.8 and 6.1.1.4'

loop_
_geom_angle_atom_site_label_1
_geom_angle_atom_site_label_2
_geom_angle_atom_site_label_3
_geom_angle
_geom_angle_site_symmetry_1
_geom_angle_site_symmetry_3
O1 Sr1 O1 69.17(16) . 2_666
O1 Sr1 O1S 79.74(17) . .
O1 Sr1 O1W 78.85(16) . .
O1 Sr1 O2 117.34(15) . 2_666
O1 Sr1 O2W 129.94(15) . .
O1 Sr1 O3 82.91(15) . 1_655
O1 Sr1 O3W 146.86(16) . .
O1S Sr1 O1 145.51(18) . 2_666
O1S Sr1 O1W 119.41(16) . .
O1S Sr1 O2 158.11(16) . 2_666
O1S Sr1 O2W 82.19(18) . .
O1S Sr1 O3 91.57(17) . 1_655
O1S Sr1 O3W 79.84(16) . .
O1W Sr1 O1 69.61(15) . 2_666
O1W Sr1 O2 79.23(15) . 2_666
O1W Sr1 O2W 70.41(16) . .
O1W Sr1 O3 139.92(16) . 1_655
O2 Sr1 O1 48.17(14) 2_666 2_666
O2W Sr1 O1 129.43(16) . 2_666
O2W Sr1 O2 94.88(15) . 2_666
O3 Sr1 O1 70.60(14) 1_655 2_666
O3 Sr1 O2 78.03(15) 1_655 2_666
O3 Sr1 O2W 143.98(15) 1_655 .
O3W Sr1 O1 119.29(14) . 2_666
O3W Sr1 O1W 134.17(17) . .
O3W Sr1 O2 78.63(15) . 2_666
O3W Sr1 O2W 72.13(16) . .
O3W Sr1 O3 71.85(16) . 1_655
Sr1 O1 Sr1 110.83(16) . 2_666
C1 O1 Sr1 157.0(4) . .
C1 O1 Sr1 91.9(4) . 2_666
C1S O1S Sr1 142.3(5) . .
Sr1 O1W H1WA 110.3 . .
Sr1 O1W H1WB 110.0 . .
H1WA O1W H1WB 108.5 . .
C1 O2 Sr1 95.8(4) . 2_666
Sr1 O2W H2WA 111.3 . .
Sr1 O2W H2WB 111.6 . .
H2WA O2W H2WB 107.3 . .
C7 O3 Sr1 136.6(5) . 1_455
Sr1 O3W H3WA 110.6 . .
Sr1 O3W H3WB 110.3 . .
H3WA O3W H3WB 108.4 . .
C1S N1S C2S 122.1(7) . .
C1S N1S C3S 120.7(6) . .
C3S N1S C2S 117.1(6) . .
O1 C1 Sr1 63.8(3) . 2_666
O1 C1 C2 117.8(6) . .
O2 C1 Sr1 60.1(3) . 2_666
O2 C1 O1 123.4(6) . .
O2 C1 C2 118.7(6) . .
C2 C1 Sr1 173.4(4) . 2_666
O1S C1S N1S 125.2(8) . .
O1S C1S H1S 117.4 . .
N1S C1S H1S 117.4 . .
C3 C2 C1 121.2(6) . .
C8 C2 C1 122.0(6) . .
C8 C2 C3 116.8(6) . .
N1S C2S H2SA 109.5 . .
N1S C2S H2SB 109.5 . .
N1S C2S H2SC 109.5 . .
H2SA C2S H2SB 109.5 . .
H2SA C2S H2SC 109.5 . .
H2SB C2S H2SC 109.5 . .
F1 C3 C2 120.9(6) . .
F1 C3 C4 117.5(6) . .
C2 C3 C4 121.6(7) . .
N1S C3S H3SA 109.5 . .
N1S C3S H3SB 109.5 . .
N1S C3S H3SC 109.5 . .
H3SA C3S H3SB 109.5 . .
H3SA C3S H3SC 109.5 . .
H3SB C3S H3SC 109.5 . .
F2 C4 C3 119.9(7) . .
F2 C4 C5 121.3(6) . .
C5 C4 C3 118.7(7) . .
F3 C5 C4 117.3(7) . .
C6 C5 F3 119.6(6) . .
C6 C5 C4 123.1(7) . .
C5 C6 C7 121.1(6) . .
C5 C6 C8 116.4(7) . .
C8 C6 C7 122.2(7) . .
O3 C7 C6 114.0(6) . .
O4 C7 O3 126.8(7) . .
O4 C7 C6 119.1(6) . .
F4 C8 C2 119.2(6) . .
F4 C8 C6 117.5(6) . .
C2 C8 C6 123.2(7) . .
H10A O101 H10B 109.5 . .

loop_
_geom_bond_atom_site_label_1
_geom_bond_atom_site_label_2
_geom_bond_distance
_geom_bond_site_symmetry_2
Sr1 O1 2.485(5) .
Sr1 O1 2.750(5) 2_666
Sr1 O1S 2.499(5) .
Sr1 O1W 2.564(5) .
Sr1 O2 2.668(5) 2_666
Sr1 O2W 2.611(5) .
Sr1 O3 2.586(5) 1_655
Sr1 O3W 2.544(5) .
F1 C3 1.340(8) .
F2 C4 1.361(8) .
F3 C5 1.361(8) .
F4 C8 1.342(8) .
O1 Sr1 2.750(5) 2_666
O1 C1 1.257(8) .
O1S C1S 1.224(9) .
O1W H1WA 0.8892 .
O1W H1WB 0.8890 .
O2 Sr1 2.668(5) 2_666
O2 C1 1.255(8) .
O2W H2WA 0.9158 .
O2W H2WB 0.9160 .
O3 Sr1 2.587(5) 1_455
O3 C7 1.268(8) .
O3W H3WA 0.8917 .
O3W H3WB 0.8921 .
O4 C7 1.237(9) .
N1S C1S 1.326(9) .
N1S C2S 1.456(10) .
N1S C3S 1.445(10) .
C1 Sr1 3.061(6) 2_666
C1 C2 1.513(9) .
C1S H1S 0.9500 .
C2 C3 1.381(10) .
C2 C8 1.379(10) .
C2S H2SA 0.9800 .
C2S H2SB 0.9800 .
C2S H2SC 0.9800 .
C3 C4 1.386(10) .
C3S H3SA 0.9800 .
C3S H3SB 0.9800 .
C3S H3SC 0.9800 .
C4 C5 1.364(11) .
C5 C6 1.355(10) .
C6 C7 1.510(10) .
C6 C8 1.407(9) .
O101 H10A 0.8702 .
O101 H10B 0.8700 .

loop_
_geom_hbond_atom_site_label_D
_geom_hbond_atom_site_label_H
_geom_hbond_atom_site_label_A
_geom_hbond_distance_DH
_geom_hbond_distance_HA
_geom_hbond_distance_DA
_geom_hbond_angle_DHA
_geom_hbond_site_symmetry_A
O1W H1WA O3 0.89 2.02 2.832(7) 151.6 2_566
O1W H1WB O101 0.89 2.03 2.856(7) 154.5 2_556
O2W H2WA O2 0.92 1.79 2.705(7) 172.9 1_545
O2W H2WB O101 0.92 1.94 2.839(7) 168.5 2_556
O3W H3WA O4 0.89 1.85 2.712(7) 161.5 1_655
O3W H3WB O2 0.89 2.01 2.827(7) 150.9 1_545
O101 H10A O4 0.87 1.88 2.734(7) 166.1 .
O101 H10B O2W 0.87 1.97 2.819(7) 165.4 .

loop_
_geom_torsion_atom_site_label_1
_geom_torsion_atom_site_label_2
_geom_torsion_atom_site_label_3
_geom_torsion_atom_site_label_4
_geom_torsion
_geom_torsion_site_symmetry_1
_geom_torsion_site_symmetry_2
_geom_torsion_site_symmetry_3
_geom_torsion_site_symmetry_4
Sr1 O1 C1 Sr1 -171.5(11) . . . 2_666
Sr1 O1 C1 O2 -8.3(7) 2_666 . . .
Sr1 O1 C1 O2 -179.8(7) . . . .
Sr1 O1 C1 C2 172.8(5) 2_666 . . .
Sr1 O1 C1 C2 1.3(15) . . . .
Sr1 O1S C1S N1S 74.6(12) . . . .
Sr1 O2 C1 O1 8.6(7) 2_666 . . .
Sr1 O2 C1 C2 -172.5(5) 2_666 . . .
Sr1 O3 C7 O4 -16.2(12) 1_455 . . .
Sr1 O3 C7 C6 165.6(4) 1_455 . . .
F1 C3 C4 F2 -0.1(10) . . . .
F1 C3 C4 C5 178.7(6) . . . .
F2 C4 C5 F3 -0.2(10) . . . .
F2 C4 C5 C6 178.8(6) . . . .
F3 C5 C6 C7 7.6(10) . . . .
F3 C5 C6 C8 -178.3(6) . . . .
O1 C1 C2 C3 137.4(7) . . . .
O1 C1 C2 C8 -43.5(9) . . . .
O2 C1 C2 C3 -41.6(9) . . . .
O2 C1 C2 C8 137.5(7) . . . .
C1 C2 C3 F1 0.0(10) . . . .
C1 C2 C3 C4 -178.6(6) . . . .
C1 C2 C8 F4 -2.6(9) . . . .
C1 C2 C8 C6 -178.5(6) . . . .
C2 C3 C4 F2 178.5(6) . . . .
C2 C3 C4 C5 -2.7(11) . . . .
C2S N1S C1S O1S -179.2(8) . . . .
C3 C2 C8 F4 176.5(6) . . . .
C3 C2 C8 C6 0.7(10) . . . .
C3 C4 C5 F3 -179.0(6) . . . .
C3 C4 C5 C6 0.1(11) . . . .
C3S N1S C1S O1S 0.1(12) . . . .
C4 C5 C6 C7 -171.5(7) . . . .
C4 C5 C6 C8 2.7(10) . . . .
C5 C6 C7 O3 65.2(9) . . . .
C5 C6 C7 O4 -113.2(8) . . . .
C5 C6 C8 F4 -179.0(6) . . . .
C5 C6 C8 C2 -3.1(10) . . . .
C7 C6 C8 F4 -4.9(9) . . . .
C7 C6 C8 C2 171.0(6) . . . .
C8 C2 C3 F1 -179.2(6) . . . .
C8 C2 C3 C4 2.3(10) . . . .
C8 C6 C7 O3 -108.6(7) . . . .
C8 C6 C7 O4 73.0(9) . . . .
